data_1548207
loop_
_publ_author_name
'Masanori Wakizaka'
'Takeshi Matsumoto'
'Ryota Tanaka'
'Ho-Chol Chang'

_publ_section_title
;
 Dehydrogenation of anhydrous methanol at room temperature by
 o-aminophenol-based photocatalysts
;
_journal_name_full 'Nature Communicatons'
_journal_page_first 12333
_journal_paper_doi 10.1038/ncomms12333
_journal_volume 7
_journal_year 2016
_chemical_formula_moiety 'C12 H14 Cu N2 O3'
_chemical_formula_sum 'C12 H14 Cu N2 O3'
_chemical_formula_weight 297.80
_space_group_IT_number 2
_symmetry_cell_setting triclinic
_symmetry_Int_Tables_number 2
_symmetry_space_group_name_Hall '-P 1'
_symmetry_space_group_name_H-M 'P -1'
_atom_sites_solution_hydrogens geom
_atom_sites_solution_primary direct
_atom_sites_solution_secondary difmap
_cell_angle_alpha 82.699(15)
_cell_angle_beta 80.834(13)
_cell_angle_gamma 89.750(15)
_cell_formula_units_Z 4
_cell_length_a 9.665(6)
_cell_length_b 9.683(6)
_cell_length_c 12.954(7)
_cell_measurement_reflns_used 3506
_cell_measurement_temperature 183
_cell_measurement_theta_max 27.60
_cell_measurement_theta_min 3.36
_cell_volume 1187.0(12)
_computing_cell_refinement CrystalClear
_computing_data_collection 'CrystalClear (Rigaku Inc., 2008)'
_computing_data_reduction CrystalClear
_computing_molecular_graphics 'CrystalStructure 4.0'
_computing_publication_material 'CrystalStructure 4.0 (Rigaku, 2010)'
_computing_structure_refinement 'SHELXL97 (Sheldrick, 2008)'
_computing_structure_solution 'SIR2004 (Burla, et al., 2005)'
_diffrn_ambient_temperature 200
_diffrn_detector_area_resol_mean 7.314
_diffrn_measured_fraction_theta_full 0.985
_diffrn_measured_fraction_theta_max 0.985
_diffrn_measurement_device_type 'Rigaku Mercury70'
_diffrn_measurement_method \w
_diffrn_radiation_type 'Mo K\a'
_diffrn_radiation_wavelength 0.71075
_diffrn_reflns_av_R_equivalents 0.0478
_diffrn_reflns_limit_h_max 12
_diffrn_reflns_limit_h_min -12
_diffrn_reflns_limit_k_max 12
_diffrn_reflns_limit_k_min -12
_diffrn_reflns_limit_l_max 16
_diffrn_reflns_limit_l_min -16
_diffrn_reflns_number 13921
_diffrn_reflns_theta_full 27.60
_diffrn_reflns_theta_max 27.60
_diffrn_standards_interval_count .
_diffrn_standards_number 0
_exptl_absorpt_coefficient_mu 1.841
_exptl_absorpt_correction_T_max 0.946
_exptl_absorpt_correction_T_min 0.762
_exptl_absorpt_correction_type multi-scan
_exptl_absorpt_process_details 'REQAB (Rigaku, 1998)'
_exptl_crystal_colour aqua-blue
_exptl_crystal_density_diffrn 1.666
_exptl_crystal_density_method 'not measured'
_exptl_crystal_description plate
_exptl_crystal_F_000 612.00
_exptl_crystal_size_max 0.250
_exptl_crystal_size_mid 0.200
_exptl_crystal_size_min 0.030
_refine_diff_density_max 3.430
_refine_diff_density_min -0.990
_refine_ls_extinction_method none
_refine_ls_goodness_of_fit_ref 1.075
_refine_ls_hydrogen_treatment constr
_refine_ls_number_parameters 325
_refine_ls_number_reflns 5427
_refine_ls_number_restraints 0
_refine_ls_R_factor_gt 0.0623
_refine_ls_shift/su_max 0.000
_refine_ls_structure_factor_coef Fsqd
_refine_ls_weighting_details 'w = 1/[\s^2^(Fo^2^)+(0.1312P)^2^+0.2496P] where P=(Fo^2^+2Fc^2^)/3'
_refine_ls_weighting_scheme calc
_refine_ls_wR_factor_ref 0.1869
_reflns_number_gt 4422
_reflns_number_total 5427
_reflns_threshold_expression F^2^>2.0\s(F^2^)
_cod_data_source_file ncomms12333-s3.cif
_cod_data_source_block 20130308_Cuap_c
_cod_original_cell_volume 1187.0(11)
_cod_database_code 1548207

loop_
_symmetry_equiv_pos_site_id
_symmetry_equiv_pos_as_xyz
1 +X,+Y,+Z
2 -X,-Y,-Z

loop_
_atom_site_label
_atom_site_type_symbol
_atom_site_fract_x
_atom_site_fract_y
_atom_site_fract_z
_atom_site_U_iso_or_equiv
_atom_site_adp_type
_atom_site_occupancy
_atom_site_symmetry_multiplicity
_atom_site_calc_flag
_atom_site_refinement_flags
_atom_site_disorder_assembly
_atom_site_disorder_group
Cu1 Cu 0.75156(4) -0.03525(4) 0.51921(3) 0.02051(16) Uani 1.0 2 d . . .
Cu2 Cu 0.74087(4) 0.46436(3) 0.52116(3) 0.02040(16) Uani 1.0 2 d . . .
O1 O 0.9053(3) -0.1091(3) 0.42791(18) 0.0250(5) Uani 1.0 2 d . . .
O2 O 0.6109(3) 0.0542(3) 0.61139(18) 0.0269(5) Uani 1.0 2 d . . .
O3 O 0.5860(3) -0.2033(3) 0.4820(2) 0.0304(6) Uani 1.0 2 d . . .
O4 O 0.6264(3) 0.3932(3) 0.42902(18) 0.0257(5) Uani 1.0 2 d . . .
O5 O 0.8418(3) 0.5509(3) 0.61529(18) 0.0266(5) Uani 1.0 2 d . . .
O6 O 0.9233(3) 0.2982(3) 0.4799(2) 0.0294(6) Uani 1.0 2 d . . .
N1 N 0.7338(3) 0.1044(3) 0.3933(3) 0.0242(6) Uani 1.0 2 d . . .
N2 N 0.7857(3) -0.1545(3) 0.6515(2) 0.0216(6) Uani 1.0 2 d . . .
N3 N 0.8162(3) 0.6019(3) 0.3966(2) 0.0247(6) Uani 1.0 2 d . . .
N4 N 0.6478(3) 0.3452(3) 0.6526(2) 0.0222(6) Uani 1.0 2 d . . .
C1 C 0.9254(3) -0.0394(3) 0.3314(3) 0.0216(6) Uani 1.0 2 d . . .
C2 C 0.8409(4) 0.0759(3) 0.3073(3) 0.0207(6) Uani 1.0 2 d . . .
C3 C 0.8612(4) 0.1518(4) 0.2087(3) 0.0306(8) Uani 1.0 2 d . . .
C4 C 0.9664(4) 0.1171(4) 0.1310(3) 0.0353(8) Uani 1.0 2 d . . .
C5 C 1.0493(4) 0.0021(4) 0.1518(3) 0.0332(8) Uani 1.0 2 d . . .
C6 C 1.0302(4) -0.0747(4) 0.2515(3) 0.0285(7) Uani 1.0 2 d . . .
C7 C 0.5848(4) -0.0182(4) 0.7081(3) 0.0221(6) Uani 1.0 2 d . . .
C8 C 0.6737(4) -0.1277(4) 0.7354(3) 0.0205(6) Uani 1.0 2 d . . .
C9 C 0.6534(4) -0.2017(4) 0.8354(3) 0.0283(8) Uani 1.0 2 d . . .
C10 C 0.5433(4) -0.1697(4) 0.9100(3) 0.0343(8) Uani 1.0 2 d . . .
C11 C 0.4530(4) -0.0625(4) 0.8839(3) 0.0343(8) Uani 1.0 2 d . . .
C12 C 0.4736(4) 0.0123(4) 0.7844(3) 0.0303(8) Uani 1.0 2 d . . .
C13 C 0.6518(4) 0.4622(3) 0.3318(3) 0.0227(7) Uani 1.0 2 d . . .
C14 C 0.7483(4) 0.5741(4) 0.3087(3) 0.0232(7) Uani 1.0 2 d . . .
C15 C 0.7759(4) 0.6486(4) 0.2094(3) 0.0313(8) Uani 1.0 2 d . . .
C16 C 0.7069(5) 0.6122(5) 0.1294(3) 0.0383(9) Uani 1.0 2 d . . .
C17 C 0.6126(4) 0.5030(5) 0.1502(3) 0.0363(9) Uani 1.0 2 d . . .
C18 C 0.5845(4) 0.4268(4) 0.2498(3) 0.0302(8) Uani 1.0 2 d . . .
C19 C 0.8220(4) 0.4797(4) 0.7122(3) 0.0226(6) Uani 1.0 2 d . . .
C20 C 0.7214(4) 0.3718(4) 0.7374(3) 0.0209(7) Uani 1.0 2 d . . .
C21 C 0.6955(4) 0.2980(4) 0.8379(3) 0.0268(7) Uani 1.0 2 d . . .
C22 C 0.7707(4) 0.3304(4) 0.9151(3) 0.0335(8) Uani 1.0 2 d . . .
C23 C 0.8715(4) 0.4362(4) 0.8906(3) 0.0353(8) Uani 1.0 2 d . . .
C24 C 0.8979(4) 0.5109(4) 0.7904(3) 0.0301(8) Uani 1.0 2 d . . .
H1A H 0.6463 0.0971 0.3748 0.0290 Uiso 1.0 2 calc R . .
H1B H 0.7455 0.1933 0.4089 0.0290 Uiso 1.0 2 calc R . .
H2A H 0.7853 -0.2471 0.6422 0.0259 Uiso 1.0 2 calc R . .
H2B H 0.8713 -0.1324 0.6681 0.0259 Uiso 1.0 2 calc R . .
H3 H 0.8028 0.2285 0.1939 0.0367 Uiso 1.0 2 calc R . .
H3A H 0.7979 0.6912 0.4117 0.0296 Uiso 1.0 2 calc R . .
H3B H 0.9117 0.5931 0.3798 0.0296 Uiso 1.0 2 calc R . .
H4 H 0.9819 0.1715 0.0636 0.0424 Uiso 1.0 2 calc R . .
H4A H 0.5548 0.3678 0.6679 0.0266 Uiso 1.0 2 calc R . .
H4B H 0.6530 0.2525 0.6433 0.0266 Uiso 1.0 2 calc R . .
H5 H 1.1192 -0.0240 0.0978 0.0399 Uiso 1.0 2 calc R . .
H6 H 1.0886 -0.1518 0.2656 0.0342 Uiso 1.0 2 calc R . .
H9 H 0.7152 -0.2745 0.8528 0.0340 Uiso 1.0 2 calc R . .
H10 H 0.5291 -0.2203 0.9787 0.0412 Uiso 1.0 2 calc R . .
H11 H 0.3767 -0.0409 0.9349 0.0411 Uiso 1.0 2 calc R . .
H12 H 0.4116 0.0852 0.7676 0.0363 Uiso 1.0 2 calc R . .
H15 H 0.8414 0.7241 0.1954 0.0376 Uiso 1.0 2 calc R . .
H16 H 0.7254 0.6631 0.0608 0.0459 Uiso 1.0 2 calc R . .
H17 H 0.5658 0.4789 0.0956 0.0436 Uiso 1.0 2 calc R . .
H18 H 0.5198 0.3506 0.2627 0.0363 Uiso 1.0 2 calc R . .
H21 H 0.6266 0.2255 0.8540 0.0322 Uiso 1.0 2 calc R . .
H22 H 0.7531 0.2804 0.9840 0.0402 Uiso 1.0 2 calc R . .
H23 H 0.9232 0.4579 0.9432 0.0424 Uiso 1.0 2 calc R . .
H24 H 0.9672 0.5830 0.7749 0.0361 Uiso 1.0 2 calc R . .

loop_
_atom_site_aniso_label
_atom_site_aniso_U_11
_atom_site_aniso_U_22
_atom_site_aniso_U_33
_atom_site_aniso_U_12
_atom_site_aniso_U_13
_atom_site_aniso_U_23
Cu1 0.0229(3) 0.0181(3) 0.0197(3) 0.00268(17) -0.00128(17) -0.00220(17)
Cu2 0.0248(3) 0.0178(3) 0.0194(3) -0.00193(17) -0.00626(17) -0.00209(17)
O1 0.0231(11) 0.0233(11) 0.0269(12) 0.0052(9) -0.0009(9) -0.0012(9)
O2 0.0325(13) 0.0228(11) 0.0250(12) 0.0073(10) -0.0026(10) -0.0040(10)
O3 0.0223(12) 0.0306(13) 0.0393(14) -0.0011(10) -0.0076(10) -0.0058(11)
O4 0.0245(11) 0.0257(12) 0.0279(12) -0.0043(9) -0.0089(9) -0.0014(9)
O5 0.0336(13) 0.0220(11) 0.0242(12) -0.0079(10) -0.0048(10) -0.0026(9)
O6 0.0217(11) 0.0278(12) 0.0392(14) 0.0031(9) -0.0059(10) -0.0048(10)
N1 0.0250(13) 0.0203(13) 0.0260(14) 0.0028(10) -0.0002(11) -0.0029(11)
N2 0.0210(13) 0.0211(13) 0.0235(13) 0.0025(10) -0.0051(10) -0.0045(10)
N3 0.0319(15) 0.0208(13) 0.0227(14) -0.0034(11) -0.0098(11) -0.0010(11)
N4 0.0219(13) 0.0227(13) 0.0230(13) 0.0004(10) -0.0032(10) -0.0067(11)
C1 0.0194(14) 0.0197(14) 0.0264(16) -0.0032(11) -0.0042(12) -0.0049(12)
C2 0.0203(14) 0.0207(15) 0.0216(15) -0.0003(12) -0.0023(12) -0.0059(12)
C3 0.0326(18) 0.0287(17) 0.0296(18) 0.0046(14) -0.0067(14) 0.0013(14)
C4 0.038(2) 0.040(2) 0.0264(18) 0.0008(16) -0.0023(15) -0.0008(15)
C5 0.0310(18) 0.039(2) 0.0283(18) 0.0009(15) 0.0032(14) -0.0107(16)
C6 0.0240(16) 0.0286(17) 0.0325(18) 0.0027(13) -0.0016(13) -0.0064(14)
C7 0.0219(14) 0.0235(15) 0.0221(15) -0.0019(12) -0.0055(12) -0.0055(12)
C8 0.0222(15) 0.0221(15) 0.0181(15) -0.0034(12) -0.0044(12) -0.0044(12)
C9 0.0304(17) 0.0309(18) 0.0233(16) -0.0024(14) -0.0072(13) 0.0017(14)
C10 0.0337(19) 0.043(2) 0.0242(17) -0.0027(16) -0.0010(14) -0.0019(15)
C11 0.0295(18) 0.043(2) 0.0289(18) -0.0016(15) 0.0033(14) -0.0101(16)
C12 0.0283(17) 0.0283(17) 0.0347(19) 0.0040(14) -0.0030(14) -0.0081(15)
C13 0.0223(15) 0.0215(15) 0.0265(16) 0.0082(12) -0.0072(12) -0.0075(13)
C14 0.0259(16) 0.0223(15) 0.0235(16) 0.0051(12) -0.0092(12) -0.0043(13)
C15 0.0351(19) 0.0319(18) 0.0261(17) 0.0001(15) -0.0055(14) 0.0009(14)
C16 0.045(3) 0.046(3) 0.0250(18) 0.0074(17) -0.0120(16) -0.0006(16)
C17 0.039(2) 0.047(3) 0.0294(19) 0.0128(17) -0.0178(16) -0.0149(17)
C18 0.0319(18) 0.0268(17) 0.0356(19) 0.0022(14) -0.0147(15) -0.0063(15)
C19 0.0252(15) 0.0205(15) 0.0227(15) 0.0026(12) -0.0042(12) -0.0041(12)
C20 0.0208(14) 0.0216(15) 0.0209(15) 0.0034(12) -0.0032(12) -0.0053(12)
C21 0.0300(17) 0.0261(17) 0.0231(16) 0.0014(13) -0.0001(13) -0.0033(13)
C22 0.0386(19) 0.039(2) 0.0229(17) 0.0036(15) -0.0050(14) -0.0018(15)
C23 0.0351(19) 0.044(3) 0.0303(19) 0.0022(16) -0.0131(15) -0.0097(16)
C24 0.0301(17) 0.0297(18) 0.0327(19) -0.0038(14) -0.0107(14) -0.0053(15)

loop_
_atom_type_symbol
_atom_type_description
_atom_type_scat_dispersion_real
_atom_type_scat_dispersion_imag
_atom_type_scat_source
C C 0.0033 0.0016
;
International Tables for Crystallography
(1992, Vol. C, Tables 4.2.6.8 and 6.1.1.4)
;
H H 0.0000 0.0000
;
International Tables for Crystallography
(1992, Vol. C, Table 6.1.1.4)
;
N N 0.0061 0.0033
;
International Tables for Crystallography
(1992, Vol. C, Tables 4.2.6.8 and 6.1.1.4)
;
O O 0.0106 0.0060
;
International Tables for Crystallography
(1992, Vol. C, Tables 4.2.6.8 and 6.1.1.4)
;
Cu Cu 0.3201 1.2651
;
International Tables for Crystallography
(1992, Vol. C, Tables 4.2.6.8 and 6.1.1.4)
;

loop_
_geom_angle_atom_site_label_1
_geom_angle_atom_site_label_2
_geom_angle_atom_site_label_3
_geom_angle
_geom_angle_publ_flag
_geom_angle_site_symmetry_1
_geom_angle_site_symmetry_2
_geom_angle_site_symmetry_3
O1 Cu1 O2 174.12(10) yes . . .
O1 Cu1 N1 85.49(11) yes . . .
O1 Cu1 N2 95.25(11) yes . . .
O2 Cu1 N1 93.02(11) yes . . .
O2 Cu1 N2 85.44(11) yes . . .
N1 Cu1 N2 171.96(12) yes . . .
O4 Cu2 O5 174.10(10) yes . . .
O4 Cu2 N3 85.88(12) yes . . .
O4 Cu2 N4 94.92(11) yes . . .
O5 Cu2 N3 93.05(12) yes . . .
O5 Cu2 N4 85.40(11) yes . . .
N3 Cu2 N4 172.57(11) yes . . .
Cu1 O1 C1 112.07(19) yes . . .
Cu1 O2 C7 111.3(2) yes . . .
Cu2 O4 C13 111.6(2) yes . . .
Cu2 O5 C19 111.4(2) yes . . .
Cu1 N1 C2 108.0(2) yes . . .
Cu1 N2 C8 107.27(19) yes . . .
Cu2 N3 C14 107.9(2) yes . . .
Cu2 N4 C20 107.07(19) yes . . .
O1 C1 C2 119.8(3) yes . . .
O1 C1 C6 122.3(3) yes . . .
C2 C1 C6 117.9(3) yes . . .
N1 C2 C1 114.6(3) yes . . .
N1 C2 C3 124.3(3) yes . . .
C1 C2 C3 121.1(3) yes . . .
C2 C3 C4 120.4(4) yes . . .
C3 C4 C5 119.8(4) yes . . .
C4 C5 C6 120.2(4) yes . . .
C1 C6 C5 120.6(3) yes . . .
O2 C7 C8 119.3(3) yes . . .
O2 C7 C12 122.5(3) yes . . .
C8 C7 C12 118.1(3) yes . . .
N2 C8 C7 114.9(3) yes . . .
N2 C8 C9 124.0(3) yes . . .
C7 C8 C9 121.1(3) yes . . .
C8 C9 C10 120.0(4) yes . . .
C9 C10 C11 119.7(4) yes . . .
C10 C11 C12 120.5(4) yes . . .
C7 C12 C11 120.6(4) yes . . .
O4 C13 C14 120.0(3) yes . . .
O4 C13 C18 122.1(3) yes . . .
C14 C13 C18 117.9(3) yes . . .
N3 C14 C13 114.6(3) yes . . .
N3 C14 C15 123.9(3) yes . . .
C13 C14 C15 121.5(4) yes . . .
C14 C15 C16 119.6(4) yes . . .
C15 C16 C17 119.8(4) yes . . .
C16 C17 C18 121.0(4) yes . . .
C13 C18 C17 120.1(4) yes . . .
O5 C19 C20 119.4(3) yes . . .
O5 C19 C24 122.0(3) yes . . .
C20 C19 C24 118.6(3) yes . . .
N4 C20 C19 115.5(3) yes . . .
N4 C20 C21 123.5(3) yes . . .
C19 C20 C21 121.0(4) yes . . .
C20 C21 C22 119.9(4) yes . . .
C21 C22 C23 119.6(4) yes . . .
C22 C23 C24 120.9(4) yes . . .
C19 C24 C23 120.0(4) yes . . .
Cu1 N1 H1A 110.106 no . . .
Cu1 N1 H1B 110.106 no . . .
C2 N1 H1A 110.105 no . . .
C2 N1 H1B 110.109 no . . .
H1A N1 H1B 108.426 no . . .
Cu1 N2 H2A 110.260 no . . .
Cu1 N2 H2B 110.260 no . . .
C8 N2 H2A 110.263 no . . .
C8 N2 H2B 110.260 no . . .
H2A N2 H2B 108.527 no . . .
Cu2 N3 H3A 110.121 no . . .
Cu2 N3 H3B 110.125 no . . .
C14 N3 H3A 110.123 no . . .
C14 N3 H3B 110.122 no . . .
H3A N3 H3B 108.439 no . . .
Cu2 N4 H4A 110.308 no . . .
Cu2 N4 H4B 110.305 no . . .
C20 N4 H4A 110.302 no . . .
C20 N4 H4B 110.301 no . . .
H4A N4 H4B 108.554 no . . .
C2 C3 H3 119.802 no . . .
C4 C3 H3 119.809 no . . .
C3 C4 H4 120.124 no . . .
C5 C4 H4 120.124 no . . .
C4 C5 H5 119.892 no . . .
C6 C5 H5 119.891 no . . .
C1 C6 H6 119.707 no . . .
C5 C6 H6 119.709 no . . .
C8 C9 H9 120.009 no . . .
C10 C9 H9 120.017 no . . .
C9 C10 H10 120.160 no . . .
C11 C10 H10 120.170 no . . .
C10 C11 H11 119.747 no . . .
C12 C11 H11 119.744 no . . .
C7 C12 H12 119.710 no . . .
C11 C12 H12 119.708 no . . .
C14 C15 H15 120.174 no . . .
C16 C15 H15 120.180 no . . .
C15 C16 H16 120.077 no . . .
C17 C16 H16 120.088 no . . .
C16 C17 H17 119.500 no . . .
C18 C17 H17 119.492 no . . .
C13 C18 H18 119.926 no . . .
C17 C18 H18 119.927 no . . .
C20 C21 H21 120.044 no . . .
C22 C21 H21 120.048 no . . .
C21 C22 H22 120.222 no . . .
C23 C22 H22 120.215 no . . .
C22 C23 H23 119.535 no . . .
C24 C23 H23 119.535 no . . .
C19 C24 H24 119.999 no . . .
C23 C24 H24 119.999 no . . .

loop_
_geom_bond_atom_site_label_1
_geom_bond_atom_site_label_2
_geom_bond_distance
_geom_bond_publ_flag
_geom_bond_site_symmetry_1
_geom_bond_site_symmetry_2
Cu1 O1 1.940(3) yes . .
Cu1 O2 1.939(3) yes . .
Cu1 N1 2.011(3) yes . .
Cu1 N2 2.014(3) yes . .
Cu2 O4 1.939(3) yes . .
Cu2 O5 1.946(3) yes . .
Cu2 N3 1.999(3) yes . .
Cu2 N4 2.015(3) yes . .
O1 C1 1.329(4) yes . .
O2 C7 1.343(4) yes . .
O4 C13 1.334(4) yes . .
O5 C19 1.339(4) yes . .
N1 C2 1.448(4) yes . .
N2 C8 1.454(4) yes . .
N3 C14 1.455(5) yes . .
N4 C20 1.451(5) yes . .
C1 C2 1.413(5) yes . .
C1 C6 1.402(5) yes . .
C2 C3 1.376(5) yes . .
C3 C4 1.385(5) yes . .
C4 C5 1.393(6) yes . .
C5 C6 1.391(5) yes . .
C7 C8 1.408(5) yes . .
C7 C12 1.397(5) yes . .
C8 C9 1.384(5) yes . .
C9 C10 1.381(5) yes . .
C10 C11 1.397(6) yes . .
C11 C12 1.381(5) yes . .
C13 C14 1.404(5) yes . .
C13 C18 1.408(6) yes . .
C14 C15 1.379(5) yes . .
C15 C16 1.399(6) yes . .
C16 C17 1.371(6) yes . .
C17 C18 1.391(5) yes . .
C19 C20 1.402(5) yes . .
C19 C24 1.404(6) yes . .
C20 C21 1.389(5) yes . .
C21 C22 1.392(6) yes . .
C22 C23 1.389(6) yes . .
C23 C24 1.389(5) yes . .
N1 H1A 0.920 no . .
N1 H1B 0.920 no . .
N2 H2A 0.920 no . .
N2 H2B 0.920 no . .
N3 H3A 0.920 no . .
N3 H3B 0.920 no . .
N4 H4A 0.920 no . .
N4 H4B 0.920 no . .
C3 H3 0.950 no . .
C4 H4 0.950 no . .
C5 H5 0.950 no . .
C6 H6 0.950 no . .
C9 H9 0.950 no . .
C10 H10 0.950 no . .
C11 H11 0.950 no . .
C12 H12 0.950 no . .
C15 H15 0.950 no . .
C16 H16 0.950 no . .
C17 H17 0.950 no . .
C18 H18 0.950 no . .
C21 H21 0.950 no . .
C22 H22 0.950 no . .
C23 H23 0.950 no . .
C24 H24 0.950 no . .

loop_
_geom_contact_atom_site_label_1
_geom_contact_atom_site_label_2
_geom_contact_distance
_geom_contact_publ_flag
_geom_contact_site_symmetry_1
_geom_contact_site_symmetry_2
C1 C4 2.806(5) no . .
C2 C5 2.772(5) no . .
C3 C6 2.781(5) no . .
C7 C10 2.801(5) no . .
C8 C11 2.764(5) no . .
C9 C12 2.782(6) no . .
C13 C16 2.805(5) no . .
C14 C17 2.764(6) no . .
C15 C18 2.784(6) no . .
C19 C22 2.805(5) no . .
C20 C23 2.770(6) no . .
C21 C24 2.790(5) no . .
Cu1 O3 2.431(3) no . .
Cu1 O6 3.578(3) no . .
Cu2 O3 3.555(3) no . 1_565
Cu2 O6 2.424(3) no . .
O1 O3 3.164(4) no . .
O1 O6 2.752(4) no . 2_756
O1 N3 3.025(4) no . 1_545
O2 O3 3.206(4) no . .
O2 O3 2.727(4) no . 2_656
O2 N4 2.967(4) no . .
O3 Cu1 2.431(3) no . .
O3 Cu2 3.555(3) no . 1_545
O3 O1 3.164(4) no . .
O3 O2 3.206(4) no . .
O3 O2 2.727(4) no . 2_656
O3 O4 2.769(4) no . 2_656
O3 N1 3.299(4) no . .
O3 N1 3.443(4) no . 2_656
O3 N2 3.224(4) no . .
O3 N3 3.073(4) no . 1_545
O3 N4 3.453(4) no . 2_656
O3 C14 3.496(5) no . 1_545
O4 O3 2.769(4) no . 2_656
O4 O6 3.153(4) no . .
O4 N1 3.044(4) no . .
O5 O6 3.212(4) no . .
O5 O6 2.737(4) no . 2_766
O5 N2 2.982(4) no . 1_565
O6 Cu1 3.578(3) no . .
O6 Cu2 2.424(3) no . .
O6 O1 2.752(4) no . 2_756
O6 O4 3.153(4) no . .
O6 O5 3.212(4) no . .
O6 O5 2.737(4) no . 2_766
O6 N1 3.058(4) no . .
O6 N2 3.433(4) no . 2_756
O6 N3 3.226(4) no . .
O6 N3 3.395(5) no . 2_766
O6 N4 3.263(4) no . .
O6 C2 3.475(5) no . .
N1 O3 3.299(4) no . .
N1 O3 3.443(4) no . 2_656
N1 O4 3.044(4) no . .
N1 O6 3.058(4) no . .
N1 C12 3.570(6) no . 2_656
N1 C13 3.570(5) no . .
N2 O3 3.224(4) no . .
N2 O5 2.982(4) no . 1_545
N2 O6 3.433(4) no . 2_756
N2 C1 3.423(5) no . 2_756
N2 C6 3.336(5) no . 2_756
N2 C19 3.557(5) no . 1_545
N3 O1 3.025(4) no . 1_565
N3 O3 3.073(4) no . 1_565
N3 O6 3.226(4) no . .
N3 O6 3.395(5) no . 2_766
N3 C1 3.590(5) no . 1_565
N4 O2 2.967(4) no . .
N4 O3 3.453(4) no . 2_656
N4 O6 3.263(4) no . .
N4 C7 3.536(5) no . .
N4 C13 3.430(5) no . 2_666
N4 C18 3.358(5) no . 2_666
C1 N2 3.423(5) no . 2_756
C1 N3 3.590(5) no . 1_545
C2 O6 3.475(5) no . .
C2 C12 3.579(6) no . 2_656
C3 C11 3.585(6) no . 2_656
C3 C12 3.595(6) no . 2_656
C5 C8 3.536(6) no . 2_756
C5 C9 3.507(6) no . 2_756
C6 N2 3.336(5) no . 2_756
C6 C8 3.514(5) no . 2_756
C6 C21 3.557(5) no . 2_756
C7 N4 3.536(5) no . .
C8 C5 3.536(6) no . 2_756
C8 C6 3.514(5) no . 2_756
C9 C5 3.507(6) no . 2_756
C9 C18 3.567(6) no . 2_656
C11 C3 3.585(6) no . 2_656
C12 N1 3.570(6) no . 2_656
C12 C2 3.579(6) no . 2_656
C12 C3 3.595(6) no . 2_656
C13 N1 3.570(5) no . .
C13 N4 3.430(5) no . 2_666
C14 O3 3.496(5) no . 1_565
C14 C24 3.587(5) no . 2_766
C15 C23 3.578(6) no . 2_766
C15 C24 3.505(6) no . 2_766
C17 C20 3.596(6) no . 2_666
C17 C21 3.533(6) no . 2_666
C18 N4 3.358(5) no . 2_666
C18 C9 3.567(6) no . 2_656
C18 C20 3.528(5) no . 2_666
C19 N2 3.557(5) no . 1_565
C20 C17 3.596(6) no . 2_666
C20 C18 3.528(5) no . 2_666
C21 C6 3.557(5) no . 2_756
C21 C17 3.533(6) no . 2_666
C23 C15 3.578(6) no . 2_766
C24 C14 3.587(5) no . 2_766
C24 C15 3.505(6) no . 2_766
O1 H1A 3.2984 no . .
O1 H1B 3.3041 no . .
O1 H2A 2.9801 no . .
O1 H2B 3.0554 no . .
O1 H6 2.6000 no . .
O2 H1A 3.0045 no . .
O2 H1B 2.9009 no . .
O2 H2A 3.3750 no . .
O2 H2B 3.2172 no . .
O2 H12 2.6082 no . .
O4 H3A 3.2983 no . .
O4 H3B 3.3063 no . .
O4 H4A 3.0395 no . .
O4 H4B 2.9821 no . .
O4 H18 2.6100 no . .
O5 H3A 2.9023 no . .
O5 H3B 2.9931 no . .
O5 H4A 3.2302 no . .
O5 H4B 3.3726 no . .
O5 H24 2.6085 no . .
N1 H3 2.6893 no . .
N2 H9 2.6985 no . .
N3 H15 2.6961 no . .
N4 H21 2.6936 no . .
C1 H1A 3.0021 no . .
C1 H1B 3.0156 no . .
C1 H3 3.2836 no . .
C1 H5 3.2821 no . .
C2 H4 3.2519 no . .
C2 H6 3.2748 no . .
C3 H1A 2.7420 no . .
C3 H1B 2.7343 no . .
C3 H5 3.2593 no . .
C4 H6 3.2690 no . .
C5 H3 3.2600 no . .
C6 H4 3.2711 no . .
C7 H2A 3.0521 no . .
C7 H2B 2.9699 no . .
C7 H9 3.2862 no . .
C7 H11 3.2681 no . .
C8 H10 3.2528 no . .
C8 H12 3.2676 no . .
C9 H2A 2.7096 no . .
C9 H2B 2.7881 no . .
C9 H11 3.2577 no . .
C10 H12 3.2672 no . .
C11 H9 3.2616 no . .
C12 H10 3.2677 no . .
C13 H3A 3.0088 no . .
C13 H3B 3.0048 no . .
C13 H15 3.2838 no . .
C13 H17 3.2807 no . .
C14 H16 3.2598 no . .
C14 H18 3.2723 no . .
C15 H3A 2.7446 no . .
C15 H3B 2.7386 no . .
C15 H17 3.2545 no . .
C16 H18 3.2563 no . .
C17 H15 3.2545 no . .
C18 H16 3.2602 no . .
C19 H4A 2.9713 no . .
C19 H4B 3.0492 no . .
C19 H21 3.2842 no . .
C19 H23 3.2749 no . .
C20 H22 3.2662 no . .
C20 H24 3.2742 no . .
C21 H4A 2.7795 no . .
C21 H4B 2.7075 no . .
C21 H23 3.2592 no . .
C22 H24 3.2713 no . .
C23 H21 3.2618 no . .
C24 H22 3.2727 no . .
H1A H3 2.7434 no . .
H1B H3 2.7298 no . .
H2A H9 2.6830 no . .
H2B H9 2.8156 no . .
H3 H4 2.3339 no . .
H3A H15 2.7432 no . .
H3B H15 2.7417 no . .
H4 H5 2.3434 no . .
H4A H21 2.8054 no . .
H4B H21 2.6791 no . .
H5 H6 2.3358 no . .
H9 H10 2.3336 no . .
H10 H11 2.3457 no . .
H11 H12 2.3233 no . .
H15 H16 2.3531 no . .
H16 H17 2.3153 no . .
H17 H18 2.3323 no . .
H21 H22 2.3461 no . .
H22 H23 2.3351 no . .
H23 H24 2.3325 no . .
Cu1 H3A 3.1448 no . 1_545
Cu1 H4B 3.4476 no . .
Cu2 H1B 3.1552 no . .
Cu2 H2A 3.4331 no . 1_565
O1 H2B 3.1822 no . 2_756
O1 H3A 2.2476 no . 1_545
O1 H3B 3.0247 no . 1_545
O2 H1A 2.8604 no . 2_656
O2 H4A 3.2362 no . .
O2 H4B 2.0711 no . .
O3 H1A 3.0761 no . .
O3 H1A 2.9462 no . 2_656
O3 H1B 3.2957 no . 2_656
O3 H2A 3.0396 no . .
O3 H3A 2.3855 no . 1_545
O3 H4A 3.1312 no . 2_656
O3 H4B 3.0987 no . 2_656
O3 H12 3.2868 no . 2_656
O3 H18 3.4287 no . 2_656
O4 H1A 3.0358 no . .
O4 H1B 2.2707 no . .
O4 H4A 3.1504 no . 2_666
O5 H2A 2.0850 no . 1_565
O5 H2B 3.2497 no . 1_565
O5 H3B 2.7606 no . 2_766
O6 H1B 2.3637 no . .
O6 H2A 3.0736 no . 2_756
O6 H2B 3.1208 no . 2_756
O6 H3A 3.2388 no . 2_766
O6 H3B 2.9918 no . .
O6 H3B 2.8940 no . 2_766
O6 H4B 3.0834 no . .
O6 H6 3.4040 no . 2_756
O6 H24 3.3572 no . 2_766
N1 H12 3.4091 no . 2_656
N1 H18 3.5883 no . .
N2 H6 3.5614 no . 2_756
N2 H18 3.4677 no . 2_656
N2 H24 3.4511 no . 1_545
N3 H24 3.4666 no . 2_766
N4 H6 3.3826 no . 2_756
N4 H12 3.4323 no . .
N4 H18 3.5661 no . 2_666
C1 H2B 2.5810 no . 2_756
C1 H3A 2.8872 no . 1_545
C1 H3B 3.5330 no . 1_545
C1 H15 3.2407 no . 1_545
C2 H2B 2.9114 no . 2_756
C2 H12 3.2406 no . 2_656
C3 H2B 3.2399 no . 2_756
C3 H11 3.4345 no . 2_656
C3 H12 3.4541 no . 2_656
C3 H22 3.3396 no . 1_554
C3 H24 3.1110 no . 2_766
C4 H2B 3.2648 no . 2_756
C4 H5 3.4271 no . 2_755
C4 H9 3.4885 no . 2_756
C4 H22 3.2909 no . 1_554
C4 H24 3.3914 no . 2_766
C5 H2B 2.9914 no . 2_756
C5 H4 3.4887 no . 2_755
C5 H9 3.4802 no . 2_756
C5 H15 3.3018 no . 1_545
C6 H2B 2.6221 no . 2_756
C6 H3A 3.4423 no . 1_545
C6 H3B 3.5336 no . 1_545
C6 H15 2.9092 no . 1_545
C7 H1A 2.7780 no . 2_656
C7 H4B 2.7005 no . .
C7 H18 3.3352 no . 2_656
C7 H21 3.2693 no . .
C8 H6 3.5546 no . 2_756
C8 H18 2.8575 no . 2_656
C9 H5 3.3884 no . 2_756
C9 H16 3.2235 no . 1_546
C9 H17 3.3661 no . 2_656
C9 H18 2.7676 no . 2_656
C10 H11 3.2162 no . 2_657
C10 H16 3.1309 no . 1_546
C10 H17 3.1924 no . 2_656
C10 H18 3.1437 no . 2_656
C10 H21 3.2133 no . 2_657
C10 H22 3.1053 no . 2_657
C11 H3 3.3086 no . 2_656
C11 H10 3.4705 no . 2_657
C11 H11 3.3269 no . 2_657
C11 H18 3.5549 no . 2_656
C11 H21 3.2101 no . .
C11 H21 3.5261 no . 2_657
C11 H22 3.0632 no . 2_657
C12 H1A 2.8364 no . 2_656
C12 H3 3.5073 no . 2_656
C12 H4B 3.1148 no . .
C12 H21 2.8612 no . .
C13 H1A 3.5074 no . .
C13 H1B 2.8647 no . .
C13 H3 3.2573 no . .
C13 H4A 2.5826 no . 2_666
C14 H4A 2.9561 no . 2_666
C14 H24 3.2371 no . 2_766
C15 H4A 3.3303 no . 2_666
C15 H12 3.1627 no . 2_666
C15 H23 3.4767 no . 2_766
C15 H24 3.3511 no . 2_766
C16 H4A 3.3681 no . 2_666
C16 H10 3.1039 no . 1_564
C16 H12 3.4867 no . 2_666
C16 H21 3.5670 no . 2_666
C16 H23 3.4207 no . 1_554
C17 H3 3.2660 no . .
C17 H4A 3.0430 no . 2_666
C17 H10 3.4359 no . 1_564
C17 H21 3.4942 no . 2_666
C17 H22 3.3683 no . 1_554
C18 H1A 3.4848 no . .
C18 H1B 3.4040 no . .
C18 H3 2.9140 no . .
C18 H4A 2.6395 no . 2_666
C19 H2A 2.7253 no . 1_565
C19 H3B 2.7858 no . 2_766
C19 H6 3.2772 no . 2_756
C19 H9 3.2444 no . 1_565
C20 H6 2.8068 no . 2_756
C20 H18 3.5501 no . 2_666
C21 H5 3.2882 no . 2_756
C21 H6 2.7790 no . 2_756
C21 H10 2.9728 no . 2_657
C21 H11 3.5841 no . 2_657
C21 H17 3.3934 no . 2_666
C22 H4 3.2727 no . 1_556
C22 H5 3.1630 no . 2_756
C22 H6 3.2111 no . 2_756
C22 H10 3.1316 no . 2_657
C22 H11 3.3814 no . 2_657
C22 H17 3.2890 no . 1_556
C23 H4 3.4658 no . 1_556
C23 H9 3.1969 no . 1_565
C23 H15 3.2817 no . 2_766
C23 H16 3.4485 no . 1_556
C23 H23 3.3998 no . 2_767
C24 H2A 3.1403 no . 1_565
C24 H3B 2.9188 no . 2_766
C24 H9 2.8335 no . 1_565
C24 H15 3.3991 no . 2_766
H1A O2 2.8604 no . 2_656
H1A O3 3.0761 no . .
H1A O3 2.9462 no . 2_656
H1A O4 3.0358 no . .
H1A C7 2.7780 no . 2_656
H1A C12 2.8364 no . 2_656
H1A C13 3.5074 no . .
H1A C18 3.4848 no . .
H1A H12 2.8284 no . 2_656
H1A H18 3.0440 no . .
H1B Cu2 3.1552 no . .
H1B O3 3.2957 no . 2_656
H1B O4 2.2707 no . .
H1B O6 2.3637 no . .
H1B C13 2.8647 no . .
H1B C18 3.4040 no . .
H1B H4B 3.1497 no . .
H1B H18 3.3506 no . .
H2A Cu2 3.4331 no . 1_545
H2A O3 3.0396 no . .
H2A O5 2.0850 no . 1_545
H2A O6 3.0736 no . 2_756
H2A C19 2.7253 no . 1_545
H2A C24 3.1403 no . 1_545
H2A H3A 3.1029 no . 1_545
H2A H18 3.1257 no . 2_656
H2A H24 2.9946 no . 1_545
H2B O1 3.1822 no . 2_756
H2B O5 3.2497 no . 1_545
H2B O6 3.1208 no . 2_756
H2B C1 2.5810 no . 2_756
H2B C2 2.9114 no . 2_756
H2B C3 3.2399 no . 2_756
H2B C4 3.2648 no . 2_756
H2B C5 2.9914 no . 2_756
H2B C6 2.6221 no . 2_756
H2B H5 3.5714 no . 2_756
H2B H6 3.0289 no . 2_756
H2B H24 3.1284 no . 1_545
H3 C11 3.3086 no . 2_656
H3 C12 3.5073 no . 2_656
H3 C13 3.2573 no . .
H3 C17 3.2660 no . .
H3 C18 2.9140 no . .
H3 H11 3.2886 no . 2_656
H3 H17 3.5837 no . .
H3 H18 3.0228 no . .
H3 H22 2.8184 no . 1_554
H3 H24 2.9911 no . 2_766
H3A Cu1 3.1448 no . 1_565
H3A O1 2.2476 no . 1_565
H3A O3 2.3855 no . 1_565
H3A O6 3.2388 no . 2_766
H3A C1 2.8872 no . 1_565
H3A C6 3.4423 no . 1_565
H3A H2A 3.1029 no . 1_565
H3A H6 3.3765 no . 1_565
H3B O1 3.0247 no . 1_565
H3B O5 2.7606 no . 2_766
H3B O6 2.9918 no . .
H3B O6 2.8940 no . 2_766
H3B C1 3.5330 no . 1_565
H3B C6 3.5336 no . 1_565
H3B C19 2.7858 no . 2_766
H3B C24 2.9188 no . 2_766
H3B H6 3.0851 no . 1_565
H3B H24 2.8974 no . 2_766
H4 C5 3.4887 no . 2_755
H4 C22 3.2727 no . 1_554
H4 C23 3.4658 no . 1_554
H4 H5 2.9650 no . 2_755
H4 H9 3.4713 no . 2_756
H4 H15 3.5395 no . 2_765
H4 H16 3.3315 no . 2_765
H4 H22 2.7377 no . 1_554
H4 H23 3.1014 no . 1_554
H4 H24 3.4458 no . 2_766
H4A O2 3.2362 no . .
H4A O3 3.1312 no . 2_656
H4A O4 3.1504 no . 2_666
H4A C13 2.5826 no . 2_666
H4A C14 2.9561 no . 2_666
H4A C15 3.3303 no . 2_666
H4A C16 3.3681 no . 2_666
H4A C17 3.0430 no . 2_666
H4A C18 2.6395 no . 2_666
H4A H12 3.1044 no . .
H4A H17 3.5988 no . 2_666
H4A H18 3.0274 no . 2_666
H4B Cu1 3.4476 no . .
H4B O2 2.0711 no . .
H4B O3 3.0987 no . 2_656
H4B O6 3.0834 no . .
H4B C7 2.7005 no . .
H4B C12 3.1148 no . .
H4B H1B 3.1497 no . .
H4B H6 3.0345 no . 2_756
H4B H12 2.9725 no . .
H5 C4 3.4271 no . 2_755
H5 C9 3.3884 no . 2_756
H5 C21 3.2882 no . 2_756
H5 C22 3.1630 no . 2_756
H5 H2B 3.5714 no . 2_756
H5 H4 2.9650 no . 2_755
H5 H9 3.4876 no . 2_756
H5 H11 3.0139 no . 1_654
H5 H15 3.5987 no . 1_545
H5 H21 3.2207 no . 2_756
H5 H22 3.0057 no . 2_756
H6 O6 3.4040 no . 2_756
H6 N2 3.5614 no . 2_756
H6 N4 3.3826 no . 2_756
H6 C8 3.5546 no . 2_756
H6 C19 3.2772 no . 2_756
H6 C20 2.8068 no . 2_756
H6 C21 2.7790 no . 2_756
H6 C22 3.2111 no . 2_756
H6 H2B 3.0289 no . 2_756
H6 H3A 3.3765 no . 1_545
H6 H3B 3.0851 no . 1_545
H6 H4B 3.0345 no . 2_756
H6 H15 2.9952 no . 1_545
H6 H21 3.0649 no . 2_756
H9 C4 3.4885 no . 2_756
H9 C5 3.4802 no . 2_756
H9 C19 3.2444 no . 1_545
H9 C23 3.1969 no . 1_545
H9 C24 2.8335 no . 1_545
H9 H4 3.4713 no . 2_756
H9 H5 3.4876 no . 2_756
H9 H16 2.7035 no . 1_546
H9 H17 3.2971 no . 2_656
H9 H18 3.0513 no . 2_656
H9 H23 3.4731 no . 1_545
H9 H24 2.8979 no . 1_545
H10 C11 3.4705 no . 2_657
H10 C16 3.1039 no . 1_546
H10 C17 3.4359 no . 1_546
H10 C21 2.9728 no . 2_657
H10 C22 3.1316 no . 2_657
H10 H11 3.0896 no . 2_657
H10 H16 2.5149 no . 1_546
H10 H17 3.1529 no . 1_546
H10 H17 2.9920 no . 2_656
H10 H21 2.4285 no . 2_657
H10 H22 2.7447 no . 2_657
H11 C3 3.4345 no . 2_656
H11 C10 3.2162 no . 2_657
H11 C11 3.3269 no . 2_657
H11 C21 3.5841 no . 2_657
H11 C22 3.3814 no . 2_657
H11 H3 3.2886 no . 2_656
H11 H5 3.0139 no . 1_456
H11 H10 3.0896 no . 2_657
H11 H11 3.2843 no . 2_657
H11 H21 3.4852 no . .
H11 H21 3.0672 no . 2_657
H11 H22 2.6541 no . 2_657
H12 O3 3.2868 no . 2_656
H12 N1 3.4091 no . 2_656
H12 N4 3.4323 no . .
H12 C2 3.2406 no . 2_656
H12 C3 3.4541 no . 2_656
H12 C15 3.1627 no . 2_666
H12 C16 3.4867 no . 2_666
H12 H1A 2.8284 no . 2_656
H12 H4A 3.1044 no . .
H12 H4B 2.9725 no . .
H12 H15 3.0709 no . 2_666
H12 H21 2.9267 no . .
H15 C1 3.2407 no . 1_565
H15 C5 3.3018 no . 1_565
H15 C6 2.9092 no . 1_565
H15 C23 3.2817 no . 2_766
H15 C24 3.3991 no . 2_766
H15 H4 3.5395 no . 2_765
H15 H5 3.5987 no . 1_565
H15 H6 2.9952 no . 1_565
H15 H12 3.0709 no . 2_666
H15 H23 3.3129 no . 2_766
H15 H24 3.5075 no . 2_766
H16 C9 3.2235 no . 1_564
H16 C10 3.1309 no . 1_564
H16 C23 3.4485 no . 1_554
H16 H4 3.3315 no . 2_765
H16 H9 2.7035 no . 1_564
H16 H10 2.5149 no . 1_564
H16 H23 3.1197 no . 1_554
H16 H23 3.5826 no . 2_766
H17 C9 3.3661 no . 2_656
H17 C10 3.1924 no . 2_656
H17 C21 3.3934 no . 2_666
H17 C22 3.2890 no . 1_554
H17 H3 3.5837 no . .
H17 H4A 3.5988 no . 2_666
H17 H9 3.2971 no . 2_656
H17 H10 3.1529 no . 1_564
H17 H10 2.9920 no . 2_656
H17 H17 2.9434 no . 2_665
H17 H21 3.4802 no . 2_666
H17 H22 2.9849 no . 1_554
H18 O3 3.4287 no . 2_656
H18 N1 3.5883 no . .
H18 N2 3.4677 no . 2_656
H18 N4 3.5661 no . 2_666
H18 C7 3.3352 no . 2_656
H18 C8 2.8575 no . 2_656
H18 C9 2.7676 no . 2_656
H18 C10 3.1437 no . 2_656
H18 C11 3.5549 no . 2_656
H18 C20 3.5501 no . 2_666
H18 H1A 3.0440 no . .
H18 H1B 3.3506 no . .
H18 H2A 3.1257 no . 2_656
H18 H3 3.0228 no . .
H18 H4A 3.0274 no . 2_666
H18 H9 3.0513 no . 2_656
H21 C7 3.2693 no . .
H21 C10 3.2133 no . 2_657
H21 C11 3.2101 no . .
H21 C11 3.5261 no . 2_657
H21 C12 2.8612 no . .
H21 C16 3.5670 no . 2_666
H21 C17 3.4942 no . 2_666
H21 H5 3.2207 no . 2_756
H21 H6 3.0649 no . 2_756
H21 H10 2.4285 no . 2_657
H21 H11 3.4852 no . .
H21 H11 3.0672 no . 2_657
H21 H12 2.9267 no . .
H21 H17 3.4802 no . 2_666
H22 C3 3.3396 no . 1_556
H22 C4 3.2909 no . 1_556
H22 C10 3.1053 no . 2_657
H22 C11 3.0632 no . 2_657
H22 C17 3.3683 no . 1_556
H22 H3 2.8184 no . 1_556
H22 H4 2.7377 no . 1_556
H22 H5 3.0057 no . 2_756
H22 H10 2.7447 no . 2_657
H22 H11 2.6541 no . 2_657
H22 H17 2.9849 no . 1_556
H23 C15 3.4767 no . 2_766
H23 C16 3.4207 no . 1_556
H23 C23 3.3998 no . 2_767
H23 H4 3.1014 no . 1_556
H23 H9 3.4731 no . 1_565
H23 H15 3.3129 no . 2_766
H23 H16 3.1197 no . 1_556
H23 H16 3.5826 no . 2_766
H23 H23 2.4587 no . 2_767
H24 O6 3.3572 no . 2_766
H24 N2 3.4511 no . 1_565
H24 N3 3.4666 no . 2_766
H24 C3 3.1110 no . 2_766
H24 C4 3.3914 no . 2_766
H24 C14 3.2371 no . 2_766
H24 C15 3.3511 no . 2_766
H24 H2A 2.9946 no . 1_565
H24 H2B 3.1284 no . 1_565
H24 H3 2.9911 no . 2_766
H24 H3B 2.8974 no . 2_766
H24 H4 3.4458 no . 2_766
H24 H9 2.8979 no . 1_565
H24 H15 3.5075 no . 2_766

loop_
_geom_hbond_atom_site_label_D
_geom_hbond_atom_site_label_H
_geom_hbond_atom_site_label_A
_geom_hbond_site_symmetry_D
_geom_hbond_site_symmetry_H
_geom_hbond_site_symmetry_A
_geom_hbond_distance_DA
_geom_hbond_distance_DH
_geom_hbond_distance_HA
_geom_hbond_angle_DHA
_geom_hbond_publ_flag
N1 H1B O4 . . . 3.044(4) 0.920 2.271 141.3 no
N1 H1B O6 . . . 3.058(4) 0.920 2.364 132.2 no
N2 H2A O5 . . 1_545 2.982(4) 0.920 2.085 164.8 no
N3 H3A O1 . . 1_565 3.025(4) 0.920 2.248 141.9 no
N4 H4B O2 . . . 2.967(4) 0.920 2.071 164.2 no

loop_
_geom_torsion_atom_site_label_1
_geom_torsion_atom_site_label_2
_geom_torsion_atom_site_label_3
_geom_torsion_atom_site_label_4
_geom_torsion
_geom_torsion_publ_flag
_geom_torsion_site_symmetry_1
_geom_torsion_site_symmetry_2
_geom_torsion_site_symmetry_3
_geom_torsion_site_symmetry_4
O1 Cu1 N1 C2 -0.37(16) no . . . .
N1 Cu1 O1 C1 -0.55(16) no . . . .
O1 Cu1 N2 C8 -175.48(15) no . . . .
N2 Cu1 O1 C1 -172.51(16) no . . . .
O2 Cu1 N1 C2 173.93(17) no . . . .
N1 Cu1 O2 C7 176.06(17) no . . . .
O2 Cu1 N2 C8 10.38(15) no . . . .
N2 Cu1 O2 C7 -11.85(16) no . . . .
O4 Cu2 N3 C14 -0.52(15) no . . . .
N3 Cu2 O4 C13 1.35(15) no . . . .
O4 Cu2 N4 C20 176.57(14) no . . . .
N4 Cu2 O4 C13 173.94(15) no . . . .
O5 Cu2 N3 C14 -174.71(16) no . . . .
N3 Cu2 O5 C19 -176.95(16) no . . . .
O5 Cu2 N4 C20 -9.34(15) no . . . .
N4 Cu2 O5 C19 10.33(15) no . . . .
Cu1 O1 C1 C2 1.5(4) no . . . .
Cu1 O1 C1 C6 -179.5(2) no . . . .
Cu1 O2 C7 C8 11.0(4) no . . . .
Cu1 O2 C7 C12 -170.2(2) no . . . .
Cu2 O4 C13 C14 -2.0(4) no . . . .
Cu2 O4 C13 C18 178.02(19) no . . . .
Cu2 O5 C19 C20 -9.2(4) no . . . .
Cu2 O5 C19 C24 171.63(19) no . . . .
Cu1 N1 C2 C1 1.2(3) no . . . .
Cu1 N1 C2 C3 -179.3(3) no . . . .
Cu1 N2 C8 C7 -7.5(3) no . . . .
Cu1 N2 C8 C9 172.8(3) no . . . .
Cu2 N3 C14 C13 -0.4(3) no . . . .
Cu2 N3 C14 C15 -179.5(2) no . . . .
Cu2 N4 C20 C19 7.1(3) no . . . .
Cu2 N4 C20 C21 -173.4(2) no . . . .
O1 C1 C2 N1 -1.8(5) no . . . .
O1 C1 C2 C3 178.6(3) no . . . .
O1 C1 C6 C5 -179.1(3) no . . . .
C2 C1 C6 C5 -0.0(5) no . . . .
C6 C1 C2 N1 179.1(3) no . . . .
C6 C1 C2 C3 -0.4(5) no . . . .
N1 C2 C3 C4 -180.0(3) no . . . .
C1 C2 C3 C4 -0.5(6) no . . . .
C2 C3 C4 C5 1.9(6) no . . . .
C3 C4 C5 C6 -2.3(6) no . . . .
C4 C5 C6 C1 1.4(6) no . . . .
O2 C7 C8 N2 -2.0(5) no . . . .
O2 C7 C8 C9 177.8(3) no . . . .
O2 C7 C12 C11 -178.2(3) no . . . .
C8 C7 C12 C11 0.6(5) no . . . .
C12 C7 C8 N2 179.1(3) no . . . .
C12 C7 C8 C9 -1.1(5) no . . . .
N2 C8 C9 C10 -179.4(3) no . . . .
C7 C8 C9 C10 0.8(6) no . . . .
C8 C9 C10 C11 -0.0(6) no . . . .
C9 C10 C11 C12 -0.5(6) no . . . .
C10 C11 C12 C7 0.2(6) no . . . .
O4 C13 C14 N3 1.6(4) no . . . .
O4 C13 C14 C15 -179.3(3) no . . . .
O4 C13 C18 C17 179.0(3) no . . . .
C14 C13 C18 C17 -1.0(5) no . . . .
C18 C13 C14 N3 -178.4(3) no . . . .
C18 C13 C14 C15 0.7(5) no . . . .
N3 C14 C15 C16 178.8(3) no . . . .
C13 C14 C15 C16 -0.2(5) no . . . .
C14 C15 C16 C17 -0.0(6) no . . . .
C15 C16 C17 C18 -0.3(6) no . . . .
C16 C17 C18 C13 0.8(6) no . . . .
O5 C19 C20 N4 1.1(4) no . . . .
O5 C19 C20 C21 -178.4(3) no . . . .
O5 C19 C24 C23 178.5(3) no . . . .
C20 C19 C24 C23 -0.6(5) no . . . .
C24 C19 C20 N4 -179.7(3) no . . . .
C24 C19 C20 C21 0.8(5) no . . . .
N4 C20 C21 C22 -179.8(3) no . . . .
C19 C20 C21 C22 -0.4(5) no . . . .
C20 C21 C22 C23 -0.2(6) no . . . .
C21 C22 C23 C24 0.4(6) no . . . .
C22 C23 C24 C19 0.0(6) no . . . .
